data_2212536
loop_
_publ_author_name
'Ray J. Butcher'
'Yathirajan, H. S.'
'Ashalatha, B. V.'
'Narayana, B.'
'Sarojini, B. K.'

_publ_section_title
;
 1-(3-Bromo-2-thienyl)-3-(6-methoxy-2-naphthyl)prop-2-en-1-one
;
_journal_coeditor_code EZ2062
_journal_issue 3
_journal_name_full 'Acta Crystallographica Section E'
_journal_page_first o1430
_journal_page_last o1431
_journal_paper_doi 10.1107/S1600536807008203
_journal_volume 63
_journal_year 2007
_chemical_formula_iupac 'C18 H13 Br O2 S'
_chemical_formula_moiety 'C18 H13 Br O2 S'
_chemical_formula_sum 'C18 H13 Br O2 S'
_chemical_formula_weight 373.25
_chemical_name_systematic
;
1-(3-Bromo-2-thienyl)-3-(6-methoxy-2-naphthyl)prop-2-en-1-one
;
_space_group_IT_number 4
_symmetry_cell_setting monoclinic
_symmetry_space_group_name_Hall 'P 2yb'
_symmetry_space_group_name_H-M 'P 1 21 1'
_atom_sites_solution_hydrogens geom
_atom_sites_solution_primary direct
_atom_sites_solution_secondary difmap
_audit_creation_method SHELXL97
_cell_angle_alpha 90.00
_cell_angle_beta 91.6100(10)
_cell_angle_gamma 90.00
_cell_formula_units_Z 2
_cell_length_a 4.08810(10)
_cell_length_b 11.0724(2)
_cell_length_c 16.9235(4)
_cell_measurement_reflns_used 2083
_cell_measurement_temperature 273(2)
_cell_measurement_theta_max 25.9
_cell_measurement_theta_min 2.4
_cell_volume 765.74(3)
_computing_cell_refinement APEX2
_computing_data_collection 'APEX2 (Bruker, 2006)'
_computing_data_reduction APEX2
_computing_molecular_graphics 'SHELXTL (Bruker, 2000)'
_computing_publication_material SHELXTL
_computing_structure_refinement 'SHELXL97 (Sheldrick, 1997)'
_computing_structure_solution 'SHELXS97 (Sheldrick, 1997)'
_diffrn_ambient_temperature 273(2)
_diffrn_measured_fraction_theta_full 0.989
_diffrn_measured_fraction_theta_max 0.928
_diffrn_measurement_device_type 'Bruker APEXII CCD area-detector'
_diffrn_measurement_method '\f and \w'
_diffrn_radiation_monochromator graphite
_diffrn_radiation_source 'fine-focus sealed tube'
_diffrn_radiation_type MoK\a
_diffrn_radiation_wavelength 0.71073
_diffrn_reflns_av_R_equivalents 0.024
_diffrn_reflns_av_sigmaI/netI 0.065
_diffrn_reflns_limit_h_max 5
_diffrn_reflns_limit_h_min -4
_diffrn_reflns_limit_k_max 14
_diffrn_reflns_limit_k_min -15
_diffrn_reflns_limit_l_max 22
_diffrn_reflns_limit_l_min -23
_diffrn_reflns_number 6193
_diffrn_reflns_theta_full 25.0
_diffrn_reflns_theta_max 30.74
_diffrn_reflns_theta_min 2.20
_diffrn_standards_decay_% 0
_diffrn_standards_number 0
_exptl_absorpt_coefficient_mu 2.824
_exptl_absorpt_correction_T_max 0.710
_exptl_absorpt_correction_T_min 0.311
_exptl_absorpt_correction_type multi-scan
_exptl_absorpt_process_details '(SADABS; Sheldrick, 1996)'
_exptl_crystal_colour colourless
_exptl_crystal_density_diffrn 1.619
_exptl_crystal_density_method 'not measured'
_exptl_crystal_description plate
_exptl_crystal_F_000 376
_exptl_crystal_size_max 0.54
_exptl_crystal_size_mid 0.34
_exptl_crystal_size_min 0.13
_refine_diff_density_max 0.35
_refine_diff_density_min -0.33
_refine_ls_abs_structure_details 'Flack (1983), with how many Friedel pairs?'
_refine_ls_abs_structure_Flack 0.019(7)
_refine_ls_extinction_method none
_refine_ls_goodness_of_fit_ref 0.91
_refine_ls_hydrogen_treatment constr
_refine_ls_matrix_type full
_refine_ls_number_parameters 199
_refine_ls_number_reflns 3626
_refine_ls_number_restraints 1
_refine_ls_restrained_S_all 0.91
_refine_ls_R_factor_all 0.054
_refine_ls_R_factor_gt 0.033
_refine_ls_shift/su_max 0.002
_refine_ls_shift/su_mean 0.000
_refine_ls_structure_factor_coef Fsqd
_refine_ls_weighting_details 'calc w = 1/[\s^2^(Fo^2^)]'
_refine_ls_weighting_scheme calc
_refine_ls_wR_factor_gt 0.060
_refine_ls_wR_factor_ref 0.066
_reflns_number_gt 2684
_reflns_number_total 3626
_reflns_threshold_expression I>2\s(I)
_cod_data_source_file ez2062.cif
_cod_data_source_block I
_cod_original_sg_symbol_H-M 'P 21'
_cod_database_code 2212536
_cod_database_fobs_code 2212536

loop_
_symmetry_equiv_pos_as_xyz
'x, y, z'
'-x, y+1/2, -z'

loop_
_atom_site_type_symbol
_atom_site_label
_atom_site_fract_x
_atom_site_fract_y
_atom_site_fract_z
_atom_site_U_iso_or_equiv
_atom_site_adp_type
_atom_site_calc_flag
_atom_site_refinement_flags
_atom_site_occupancy
Br Br 0.14625(8) 0.19412(3) 0.852141(16) 0.05635(11) Uani d . 1
S S 0.4221(2) -0.13604(7) 0.98139(4) 0.0485(2) Uani d . 1
O O1 0.6514(6) -0.1929(2) 0.82834(13) 0.0623(7) Uani d . 1
O O2 -0.0060(6) -0.0195(2) 0.22920(11) 0.0515(5) Uani d . 1
C C1 0.2645(8) -0.0289(3) 1.04068(17) 0.0506(8) Uani d . 1
H H1A 0.2399 -0.0387 1.0948 0.061 Uiso calc R 1
C C2 0.1778(8) 0.0729(3) 1.00053(16) 0.0455(7) Uani d . 1
H H2A 0.0902 0.1414 1.0236 0.055 Uiso calc R 1
C C3 0.2377(7) 0.0610(2) 0.91995(15) 0.0367(6) Uani d . 1
C C4 0.3701(7) -0.0474(2) 0.89847(14) 0.0357(6) Uani d . 1
C C5 0.4745(8) -0.1042(3) 0.82394(17) 0.0433(7) Uani d . 1
C C6 0.3537(8) -0.0554(3) 0.74752(16) 0.0464(7) Uani d . 1
H H6A 0.2170 0.0118 0.7466 0.056 Uiso calc R 1
C C7 0.4377(7) -0.1062(3) 0.67983(16) 0.0413(7) Uani d . 1
H H7A 0.5801 -0.1716 0.6832 0.050 Uiso calc R 1
C C8 0.3267(7) -0.0686(3) 0.60043(15) 0.0378(6) Uani d . 1
C C9 0.1356(7) 0.0358(2) 0.58718(16) 0.0384(6) Uani d . 1
H H9A 0.0728 0.0819 0.6301 0.046 Uiso calc R 1
C C10 0.0413(8) 0.0705(3) 0.51299(16) 0.0409(6) Uani d . 1
H H10A -0.0796 0.1411 0.5061 0.049 Uiso calc R 1
C C11 0.1233(7) 0.0013(2) 0.44556(15) 0.0347(6) Uani d . 1
C C12 0.0193(7) 0.0340(3) 0.36817(16) 0.0395(6) Uani d . 1
H H12A -0.0975 0.1050 0.3595 0.047 Uiso calc R 1
C C13 0.0912(7) -0.0395(3) 0.30605(15) 0.0382(6) Uani d . 1
C C14 0.2796(8) -0.1442(3) 0.31778(16) 0.0445(7) Uani d . 1
H H14A 0.3326 -0.1918 0.2747 0.053 Uiso calc R 1
C C15 0.3854(7) -0.1766(3) 0.39178(16) 0.0411(6) Uani d . 1
H H15A 0.5090 -0.2465 0.3987 0.049 Uiso calc R 1
C C16 0.3100(7) -0.1054(2) 0.45825(15) 0.0352(6) Uani d . 1
C C17 0.4104(7) -0.1366(3) 0.53600(15) 0.0378(6) Uani d . 1
H H17A 0.5373 -0.2055 0.5440 0.045 Uiso calc R 1
C C18 -0.1878(9) 0.0897(3) 0.21245(18) 0.0547(8) Uani d . 1
H H18A -0.2398 0.0940 0.1569 0.082 Uiso calc R 1
H H18B -0.0582 0.1584 0.2280 0.082 Uiso calc R 1
H H18C -0.3864 0.0892 0.2414 0.082 Uiso calc R 1

loop_
_atom_site_aniso_label
_atom_site_aniso_U_11
_atom_site_aniso_U_22
_atom_site_aniso_U_33
_atom_site_aniso_U_12
_atom_site_aniso_U_13
_atom_site_aniso_U_23
Br 0.0788(2) 0.04780(16) 0.04236(16) 0.0153(2) -0.00014(13) 0.00656(16)
S 0.0670(6) 0.0434(4) 0.0349(4) 0.0023(4) -0.0040(4) 0.0051(3)
O1 0.0750(18) 0.0651(15) 0.0466(13) 0.0275(14) -0.0029(12) -0.0073(11)
O2 0.0628(14) 0.0625(14) 0.0290(10) -0.0028(11) -0.0004(9) -0.0020(9)
C1 0.069(2) 0.0532(18) 0.0298(14) -0.0062(16) 0.0051(14) -0.0018(13)
C2 0.055(2) 0.0479(17) 0.0344(15) -0.0027(14) 0.0067(13) -0.0071(12)
C3 0.0399(16) 0.0372(14) 0.0331(14) 0.0005(13) 0.0007(11) 0.0008(11)
C4 0.0394(15) 0.0385(14) 0.0290(13) -0.0017(12) -0.0034(11) 0.0015(11)
C5 0.0436(17) 0.0493(18) 0.0368(15) 0.0012(14) -0.0035(12) -0.0039(12)
C6 0.0555(19) 0.0497(17) 0.0338(15) 0.0038(15) -0.0038(13) -0.0016(12)
C7 0.0444(17) 0.0459(17) 0.0338(14) -0.0017(13) 0.0023(12) -0.0047(11)
C8 0.0424(16) 0.0403(15) 0.0309(14) -0.0068(13) 0.0013(11) -0.0025(11)
C9 0.0465(18) 0.0360(14) 0.0331(14) -0.0040(13) 0.0057(12) -0.0079(10)
C10 0.0501(18) 0.0348(14) 0.0379(15) 0.0012(13) 0.0011(13) -0.0066(11)
C11 0.0372(15) 0.0343(13) 0.0327(14) -0.0060(12) 0.0033(11) -0.0020(10)
C12 0.0428(16) 0.0397(15) 0.0361(15) -0.0018(13) 0.0039(12) 0.0007(11)
C13 0.0430(16) 0.0442(15) 0.0276(13) -0.0110(13) 0.0033(11) 0.0000(11)
C14 0.0541(19) 0.0465(17) 0.0334(15) -0.0109(15) 0.0102(13) -0.0144(12)
C15 0.0499(18) 0.0380(14) 0.0356(15) 0.0012(13) 0.0051(13) -0.0059(11)
C16 0.0352(14) 0.0366(14) 0.0341(14) -0.0059(11) 0.0053(11) -0.0054(10)
C17 0.0431(16) 0.0367(14) 0.0337(14) 0.0004(13) 0.0011(12) -0.0004(11)
C18 0.055(2) 0.068(2) 0.0404(17) -0.0064(17) -0.0055(14) 0.0096(14)

loop_
_atom_type_symbol
_atom_type_description
_atom_type_scat_dispersion_real
_atom_type_scat_dispersion_imag
_atom_type_scat_source
C C 0.0033 0.0016 'International Tables Vol C Tables 4.2.6.8 and 6.1.1.4'
H H 0.0000 0.0000 'International Tables Vol C Tables 4.2.6.8 and 6.1.1.4'
O O 0.0106 0.0060 'International Tables Vol C Tables 4.2.6.8 and 6.1.1.4'
S S 0.1246 0.1234 'International Tables Vol C Tables 4.2.6.8 and 6.1.1.4'
Br Br -0.2901 2.4595 'International Tables Vol C Tables 4.2.6.8 and 6.1.1.4'

loop_
_geom_angle_atom_site_label_1
_geom_angle_atom_site_label_2
_geom_angle_atom_site_label_3
_geom_angle
C1 S C4 92.48(14)
C13 O2 C18 117.2(2)
C2 C1 S 112.5(2)
C2 C1 H1A 123.7
S C1 H1A 123.7
C1 C2 C3 111.1(3)
C1 C2 H2A 124.5
C3 C2 H2A 124.5
C4 C3 C2 115.0(2)
C4 C3 Br 126.32(19)
C2 C3 Br 118.7(2)
C3 C4 C5 136.3(2)
C3 C4 S 108.92(19)
C5 C4 S 114.8(2)
O1 C5 C6 122.1(3)
O1 C5 C4 118.3(3)
C6 C5 C4 119.6(3)
C7 C6 C5 120.8(3)
C7 C6 H6A 119.6
C5 C6 H6A 119.6
C6 C7 C8 126.1(3)
C6 C7 H7A 117.0
C8 C7 H7A 117.0
C17 C8 C9 118.1(2)
C17 C8 C7 119.6(3)
C9 C8 C7 122.3(2)
C10 C9 C8 121.4(2)
C10 C9 H9A 119.3
C8 C9 H9A 119.3
C9 C10 C11 121.4(3)
C9 C10 H10A 119.3
C11 C10 H10A 119.3
C12 C11 C16 120.0(2)
C12 C11 C10 122.3(3)
C16 C11 C10 117.7(2)
C13 C12 C11 119.7(3)
C13 C12 H12A 120.2
C11 C12 H12A 120.2
O2 C13 C12 124.9(3)
O2 C13 C14 114.4(2)
C12 C13 C14 120.8(2)
C15 C14 C13 120.4(3)
C15 C14 H14A 119.8
C13 C14 H14A 119.8
C14 C15 C16 121.0(3)
C14 C15 H15A 119.5
C16 C15 H15A 119.5
C17 C16 C15 122.8(3)
C17 C16 C11 119.1(2)
C15 C16 C11 118.1(2)
C8 C17 C16 122.2(3)
C8 C17 H17A 118.9
C16 C17 H17A 118.9
O2 C18 H18A 109.5
O2 C18 H18B 109.5
H18A C18 H18B 109.5
O2 C18 H18C 109.5
H18A C18 H18C 109.5
H18B C18 H18C 109.5

loop_
_geom_bond_atom_site_label_1
_geom_bond_atom_site_label_2
_geom_bond_distance
Br C3 1.899(3)
S C1 1.692(3)
S C4 1.721(3)
O1 C5 1.221(3)
O2 C13 1.367(3)
O2 C18 1.443(4)
C1 C2 1.358(4)
C1 H1A 0.9300
C2 C3 1.398(4)
C2 H2A 0.9300
C3 C4 1.370(4)
C4 C5 1.483(4)
C5 C6 1.474(4)
C6 C7 1.330(4)
C6 H6A 0.9300
C7 C8 1.466(4)
C7 H7A 0.9300
C8 C17 1.376(4)
C8 C9 1.410(4)
C9 C10 1.359(4)
C9 H9A 0.9300
C10 C11 1.422(4)
C10 H10A 0.9300
C11 C12 1.413(4)
C11 C16 1.420(4)
C12 C13 1.368(4)
C12 H12A 0.9300
C13 C14 1.403(4)
C14 C15 1.361(4)
C14 H14A 0.9300
C15 C16 1.414(4)
C15 H15A 0.9300
C16 C17 1.410(4)
C17 H17A 0.9300
C18 H18A 0.9600
C18 H18B 0.9600
C18 H18C 0.9600

loop_
_geom_hbond_atom_site_label_D
_geom_hbond_atom_site_label_H
_geom_hbond_atom_site_label_A
_geom_hbond_site_symmetry_A
_geom_hbond_distance_DH
_geom_hbond_distance_HA
_geom_hbond_distance_DA
_geom_hbond_angle_DHA
C18 H18B O1 2_656 0.96 2.54 3.342(4) 140.6

loop_
_geom_torsion_atom_site_label_1
_geom_torsion_atom_site_label_2
_geom_torsion_atom_site_label_3
_geom_torsion_atom_site_label_4
_geom_torsion
C4 S C1 C2 -1.0(3)
S C1 C2 C3 1.0(4)
C1 C2 C3 C4 -0.4(4)
C1 C2 C3 Br -178.3(2)
C2 C3 C4 C5 179.6(3)
Br C3 C4 C5 -2.6(5)
C2 C3 C4 S -0.3(3)
Br C3 C4 S 177.43(16)
C1 S C4 C3 0.7(2)
C1 S C4 C5 -179.2(2)
C3 C4 C5 O1 163.7(3)
S C4 C5 O1 -16.4(4)
C3 C4 C5 C6 -18.5(5)
S C4 C5 C6 161.4(2)
O1 C5 C6 C7 -0.8(5)
C4 C5 C6 C7 -178.5(3)
C5 C6 C7 C8 178.1(3)
C6 C7 C8 C17 -174.1(3)
C6 C7 C8 C9 6.0(5)
C17 C8 C9 C10 -1.4(4)
C7 C8 C9 C10 178.5(3)
C8 C9 C10 C11 1.8(4)
C9 C10 C11 C12 178.1(3)
C9 C10 C11 C16 -0.4(4)
C16 C11 C12 C13 1.9(4)
C10 C11 C12 C13 -176.6(3)
C18 O2 C13 C12 2.3(4)
C18 O2 C13 C14 -177.2(3)
C11 C12 C13 O2 177.6(2)
C11 C12 C13 C14 -2.9(4)
O2 C13 C14 C15 -178.3(3)
C12 C13 C14 C15 2.1(4)
C13 C14 C15 C16 -0.4(5)
C14 C15 C16 C17 179.0(3)
C14 C15 C16 C11 -0.6(4)
C12 C11 C16 C17 -179.8(3)
C10 C11 C16 C17 -1.2(4)
C12 C11 C16 C15 -0.2(4)
C10 C11 C16 C15 178.3(3)
C9 C8 C17 C16 -0.3(4)
C7 C8 C17 C16 179.8(2)
C15 C16 C17 C8 -177.9(3)
C11 C16 C17 C8 1.6(4)

loop_
_cod_related_entry_id
_cod_related_entry_database
_cod_related_entry_code
1 ChemSpider 30655179
